data_4120205
loop_
_publ_author_name
'Zhaojin Wang'
'Hongde Ye'
'Yuguang Li'
'Yizhi Li'
'Hong Yan'

_publ_section_title
;
 Unprecedented Boron-Functionalized Carborane Derivatives by Facile and
 Selective Cobalt-Induced B-H Activation
;
_journal_name_full 'Journal of the American Chemical Society'
_journal_page_first 11289
_journal_page_last 11298
_journal_paper_doi 10.1021/ja4047075
_journal_volume 135
_journal_year 2013
_chemical_formula_moiety 'C16 H23 B10 Co O S2'
_chemical_formula_sum 'C16 H23 B10 Co O S2'
_chemical_formula_weight 462.49
_chemical_name_common 4a
_chemical_name_systematic
; 
 ? 
;
_space_group_IT_number 2
_symmetry_cell_setting triclinic
_symmetry_space_group_name_Hall '-P 1'
_symmetry_space_group_name_H-M 'P -1'
_atom_sites_solution_hydrogens geom
_atom_sites_solution_primary direct
_atom_sites_solution_secondary difmap
_audit_creation_method SHELXL-97
_cell_angle_alpha 92.719(6)
_cell_angle_beta 110.076(3)
_cell_angle_gamma 117.114(3)
_cell_formula_units_Z 2
_cell_length_a 10.3433(9)
_cell_length_b 11.1006(6)
_cell_length_c 11.5196(6)
_cell_measurement_reflns_used 3746
_cell_measurement_temperature 293(2)
_cell_measurement_theta_max 25.0
_cell_measurement_theta_min 0.0
_cell_volume 1072.37(14)
_computing_cell_refinement SMART
_computing_data_collection 'SMART (Bruker, 2000)'
_computing_data_reduction 'SAINT (Bruker, 2000)'
_computing_molecular_graphics SHELXTL
_computing_publication_material SHELXTL
_computing_structure_refinement 'SHELXL-97 (Sheldrick, 1997)'
_computing_structure_solution 'SHELXS-97 (Sheldrick, 1990)'
_diffrn_ambient_temperature 293(2)
_diffrn_measured_fraction_theta_full 0.988
_diffrn_measured_fraction_theta_max 0.988
_diffrn_measurement_device_type 'Bruker Smart Apex CCD'
_diffrn_measurement_method 'phi and omega scans'
_diffrn_radiation_monochromator graphite
_diffrn_radiation_source 'fine-focus sealed tube'
_diffrn_radiation_type MoK\a
_diffrn_radiation_wavelength 0.71073
_diffrn_reflns_av_R_equivalents 0.0198
_diffrn_reflns_av_sigmaI/netI 0.0322
_diffrn_reflns_limit_h_max 12
_diffrn_reflns_limit_h_min -12
_diffrn_reflns_limit_k_max 13
_diffrn_reflns_limit_k_min -13
_diffrn_reflns_limit_l_max 13
_diffrn_reflns_limit_l_min -13
_diffrn_reflns_number 7666
_diffrn_reflns_theta_full 25.01
_diffrn_reflns_theta_max 25.01
_diffrn_reflns_theta_min 1.94
_exptl_absorpt_coefficient_mu 1.002
_exptl_absorpt_correction_T_max 0.8978
_exptl_absorpt_correction_T_min 0.8482
_exptl_absorpt_correction_type multi-scan
_exptl_absorpt_process_details SADABS
_exptl_crystal_colour Dark-brown
_exptl_crystal_density_diffrn 1.432
_exptl_crystal_description block
_exptl_crystal_F_000 472
_exptl_crystal_size_max 0.17
_exptl_crystal_size_mid 0.16
_exptl_crystal_size_min 0.11
_refine_diff_density_max 1.996
_refine_diff_density_min -1.639
_refine_diff_density_rms 0.086
_refine_ls_extinction_method none
_refine_ls_goodness_of_fit_ref 1.066
_refine_ls_hydrogen_treatment constr
_refine_ls_matrix_type full
_refine_ls_number_parameters 272
_refine_ls_number_reflns 3746
_refine_ls_number_restraints 0
_refine_ls_restrained_S_all 1.066
_refine_ls_R_factor_all 0.0634
_refine_ls_R_factor_gt 0.0541
_refine_ls_shift/su_max 0.000
_refine_ls_shift/su_mean 0.000
_refine_ls_structure_factor_coef Fsqd
_refine_ls_weighting_details 'calc w=1/[\s^2^(Fo^2^)+(0.0828P)^2^+1.8918P] where P=(Fo^2^+2Fc^2^)/3'
_refine_ls_weighting_scheme calc
_refine_ls_wR_factor_gt 0.1471
_refine_ls_wR_factor_ref 0.1557
_reflns_number_gt 3193
_reflns_number_total 3746
_reflns_threshold_expression >2sigma(I)
_cod_data_source_file ja4047075_si_001_05.cif
_cod_data_source_block 4a
_cod_original_cell_volume 1072.37(12)
_cod_database_code 4120205

loop_
_symmetry_equiv_pos_as_xyz
'x, y, z'
'-x, -y, -z'

loop_
_atom_site_label
_atom_site_type_symbol
_atom_site_fract_x
_atom_site_fract_y
_atom_site_fract_z
_atom_site_U_iso_or_equiv
_atom_site_adp_type
_atom_site_occupancy
_atom_site_symmetry_multiplicity
_atom_site_calc_flag
_atom_site_refinement_flags
Co1 Co 0.24181(7) 1.12153(6) 0.30216(5) 0.0363(2) Uani 1 1 d .
B4 B 0.0471(6) 0.6769(5) 0.3813(5) 0.0392(11) Uani 1 1 d .
H4C H 0.1521 0.6787 0.4424 0.047 Uiso 1 1 d R
B5 B -0.0546(6) 0.7430(6) 0.4365(5) 0.0444(12) Uani 1 1 d .
H5C H -0.0056 0.7923 0.5397 0.053 Uiso 1 1 d R
B11 B -0.2541(6) 0.6646(6) 0.3207(5) 0.0467(12) Uani 1 1 d .
H11C H -0.3597 0.6390 0.3440 0.056 Uiso 1 1 d R
B12 B -0.2765(6) 0.5495(6) 0.1937(5) 0.0459(12) Uani 1 1 d .
H12C H -0.3816 0.4622 0.1336 0.055 Uiso 1 1 d R
B9 B -0.0906(6) 0.5560(5) 0.2315(5) 0.0449(12) Uani 1 1 d .
H9C H -0.0916 0.4655 0.1993 0.054 Uiso 1 1 d R
B3 B 0.0545(5) 0.7234(5) 0.2368(4) 0.0306(9) Uani 1 1 d .
B8 B -0.1470(5) 0.6491(5) 0.1239(4) 0.0340(10) Uani 1 1 d .
H8C H -0.1651 0.6349 0.0264 0.041 Uiso 1 1 d R
B7 B -0.2482(5) 0.7158(5) 0.1777(5) 0.0376(11) Uani 1 1 d .
H7C H -0.3344 0.7388 0.1136 0.045 Uiso 1 1 d R
B6 B -0.1157(6) 0.8345(5) 0.3288(4) 0.0372(10) Uani 1 1 d .
H6C H -0.1004 0.9345 0.3548 0.045 Uiso 1 1 d R
B10 B -0.1550(7) 0.5665(6) 0.3543(6) 0.0513(14) Uani 1 1 d .
H10C H -0.1937 0.4814 0.4012 0.062 Uiso 1 1 d R
C2 C -0.0490(4) 0.8172(4) 0.2121(3) 0.0271(8) Uani 1 1 d .
C1 C 0.0617(5) 0.8332(4) 0.3593(3) 0.0307(8) Uani 1 1 d .
C3 C 0.1899(5) 0.7987(5) 0.0699(4) 0.0443(11) Uani 1 1 d .
H3 H 0.1214 0.8287 0.0240 0.053 Uiso 1 1 calc R
C4 C 0.2938(5) 0.7893(5) 0.0377(5) 0.0457(11) Uani 1 1 d .
C5 C 0.3545(6) 0.7073(5) 0.1277(5) 0.0478(11) Uani 1 1 d .
H5 H 0.3970 0.6558 0.0971 0.057 Uiso 1 1 calc R
C6 C 0.4561(6) 0.8128(5) 0.2372(6) 0.0604(15) Uani 1 1 d .
H6 H 0.5665 0.8547 0.2719 0.072 Uiso 1 1 calc R
C7 C 0.3729(5) 0.8471(5) 0.2872(5) 0.0443(10) Uani 1 1 d .
H7 H 0.4140 0.9136 0.3617 0.053 Uiso 1 1 calc R
C8 C 0.1957(5) 0.7531(4) 0.1952(4) 0.0339(9) Uani 1 1 d .
C9 C 0.2079(6) 0.6208(5) 0.1651(6) 0.0589(14) Uani 1 1 d .
H9A H 0.1140 0.5475 0.0945 0.071 Uiso 1 1 calc R
H9B H 0.2354 0.5842 0.2389 0.071 Uiso 1 1 calc R
C10 C 0.3419(6) 0.8296(5) -0.0672(5) 0.0469(11) Uani 1 1 d .
C11 C 0.2410(7) 0.8641(7) -0.1708(5) 0.0666(15) Uani 1 1 d .
H11A H 0.2879 0.8916 -0.2308 0.100 Uiso 1 1 calc R
H11B H 0.2334 0.9393 -0.1351 0.100 Uiso 1 1 calc R
H11D H 0.1364 0.7836 -0.2134 0.100 Uiso 1 1 calc R
C12 C 0.3258(8) 1.3262(5) 0.3700(6) 0.0644(16) Uani 1 1 d .
H12 H 0.2864 1.3635 0.4199 0.077 Uiso 1 1 d R
C13 C 0.2695(8) 1.2950(5) 0.2360(6) 0.0662(15) Uani 1 1 d .
H13 H 0.1835 1.3062 0.1772 0.079 Uiso 1 1 d R
C14 C 0.3528(8) 1.2455(6) 0.2022(6) 0.0732(18) Uani 1 1 d .
H14 H 0.3375 1.2153 0.1148 0.088 Uiso 1 1 d R
C15 C 0.4632(7) 1.2447(6) 0.3133(8) 0.080(2) Uani 1 1 d .
H15 H 0.5397 1.2147 0.3167 0.095 Uiso 1 1 d R
C16 C 0.4493(7) 1.2972(6) 0.4196(6) 0.0692(17) Uani 1 1 d .
H16 H 0.5129 1.3106 0.5098 0.083 Uiso 1 1 d R
O1 O 0.4608(5) 0.8342(4) -0.0688(4) 0.0690(11) Uani 1 1 d .
S2 S 0.02373(12) 0.96749(11) 0.15130(10) 0.0365(3) Uani 1 1 d .
S1 S 0.23697(12) 0.99878(11) 0.43913(9) 0.0374(3) Uani 1 1 d .

loop_
_atom_site_aniso_label
_atom_site_aniso_U_11
_atom_site_aniso_U_22
_atom_site_aniso_U_33
_atom_site_aniso_U_23
_atom_site_aniso_U_13
_atom_site_aniso_U_12
Co1 0.0382(4) 0.0295(3) 0.0420(4) 0.0092(2) 0.0236(3) 0.0126(3)
B4 0.039(3) 0.039(3) 0.043(3) 0.024(2) 0.018(2) 0.020(2)
B5 0.041(3) 0.054(3) 0.034(2) 0.018(2) 0.020(2) 0.017(2)
B11 0.036(3) 0.056(3) 0.044(3) 0.018(2) 0.024(2) 0.014(2)
B12 0.028(2) 0.042(3) 0.051(3) 0.009(2) 0.016(2) 0.005(2)
B9 0.043(3) 0.030(2) 0.055(3) 0.013(2) 0.017(2) 0.015(2)
B3 0.031(2) 0.030(2) 0.031(2) 0.0086(18) 0.0114(18) 0.0165(19)
B8 0.027(2) 0.034(2) 0.034(2) 0.0016(19) 0.0108(19) 0.013(2)
B7 0.023(2) 0.050(3) 0.037(2) 0.011(2) 0.0133(19) 0.016(2)
B6 0.033(2) 0.047(3) 0.038(2) 0.010(2) 0.020(2) 0.020(2)
B10 0.046(3) 0.045(3) 0.054(3) 0.026(3) 0.023(3) 0.014(3)
C2 0.0248(18) 0.032(2) 0.0261(18) 0.0088(15) 0.0114(15) 0.0150(16)
C1 0.031(2) 0.031(2) 0.0268(19) 0.0097(16) 0.0124(16) 0.0129(17)
C3 0.039(2) 0.069(3) 0.041(2) 0.016(2) 0.0191(19) 0.037(2)
C4 0.040(2) 0.056(3) 0.056(3) 0.019(2) 0.027(2) 0.029(2)
C5 0.042(3) 0.059(3) 0.057(3) 0.020(2) 0.027(2) 0.031(2)
C6 0.054(3) 0.048(3) 0.105(4) 0.018(3) 0.063(3) 0.024(3)
C7 0.032(2) 0.039(2) 0.055(3) -0.001(2) 0.017(2) 0.0138(19)
C8 0.032(2) 0.038(2) 0.035(2) 0.0066(17) 0.0132(17) 0.0209(18)
C9 0.040(3) 0.039(3) 0.088(4) -0.007(3) 0.021(3) 0.019(2)
C10 0.046(3) 0.044(3) 0.057(3) 0.007(2) 0.031(2) 0.021(2)
C11 0.075(4) 0.085(4) 0.061(3) 0.031(3) 0.039(3) 0.048(3)
C12 0.094(4) 0.035(3) 0.077(4) 0.017(3) 0.058(4) 0.025(3)
C13 0.081(4) 0.041(3) 0.074(4) 0.030(3) 0.039(3) 0.023(3)
C14 0.087(5) 0.048(3) 0.075(4) 0.012(3) 0.059(4) 0.009(3)
C15 0.051(3) 0.050(3) 0.146(7) 0.026(4) 0.064(4) 0.014(3)
C16 0.057(3) 0.043(3) 0.060(3) 0.012(3) 0.012(3) -0.002(3)
O1 0.063(2) 0.085(3) 0.096(3) 0.032(2) 0.059(2) 0.046(2)
S2 0.0399(6) 0.0375(6) 0.0360(5) 0.0177(4) 0.0172(4) 0.0204(5)
S1 0.0332(5) 0.0364(6) 0.0302(5) 0.0039(4) 0.0108(4) 0.0099(5)

loop_
_atom_type_symbol
_atom_type_description
_atom_type_scat_dispersion_real
_atom_type_scat_dispersion_imag
_atom_type_scat_source
C C 0.0033 0.0016 'International Tables Vol C Tables 4.2.6.8 and 6.1.1.4'
H H 0.0000 0.0000 'International Tables Vol C Tables 4.2.6.8 and 6.1.1.4'
B B 0.0013 0.0007 'International Tables Vol C Tables 4.2.6.8 and 6.1.1.4'
Co Co 0.3494 0.9721 'International Tables Vol C Tables 4.2.6.8 and 6.1.1.4'
O O 0.0106 0.0060 'International Tables Vol C Tables 4.2.6.8 and 6.1.1.4'
S S 0.1246 0.1234 'International Tables Vol C Tables 4.2.6.8 and 6.1.1.4'

loop_
_geom_angle_atom_site_label_1
_geom_angle_atom_site_label_2
_geom_angle_atom_site_label_3
_geom_angle
C15 Co1 C12 67.4(3)
C15 Co1 C14 40.3(3)
C12 Co1 C14 67.2(2)
C15 Co1 C13 66.7(3)
C12 Co1 C13 40.6(2)
C14 Co1 C13 38.9(2)
C15 Co1 C16 40.7(3)
C12 Co1 C16 40.2(3)
C14 Co1 C16 68.1(2)
C13 Co1 C16 67.8(2)
C15 Co1 S2 133.3(2)
C12 Co1 S2 130.8(2)
C14 Co1 S2 100.9(2)
C13 Co1 S2 99.71(18)
C16 Co1 S2 167.29(17)
C15 Co1 S1 112.7(2)
C12 Co1 S1 116.01(17)
C14 Co1 S1 151.6(2)
C13 Co1 S1 156.31(18)
C16 Co1 S1 95.91(17)
S2 Co1 S1 96.72(4)
C1 B4 B10 104.9(3)
C1 B4 B9 105.2(3)
B10 B4 B9 60.1(3)
C1 B4 B5 59.1(3)
B10 B4 B5 59.4(3)
B9 B4 B5 107.7(4)
C1 B4 B3 61.2(2)
B10 B4 B3 108.7(3)
B9 B4 B3 59.2(3)
B5 B4 B3 110.6(3)
C1 B4 H4C 117.5
B10 B4 H4C 130.6
B9 B4 H4C 124.7
B5 B4 H4C 123.5
B3 B4 H4C 113.2
C1 B5 B10 105.0(4)
C1 B5 B6 60.3(2)
B10 B5 B6 107.9(4)
C1 B5 B11 105.2(3)
B10 B5 B11 60.4(3)
B6 B5 B11 58.9(3)
C1 B5 B4 58.5(3)
B10 B5 B4 60.2(3)
B6 B5 B4 108.9(3)
B11 B5 B4 108.4(4)
C1 B5 H5C 114.6
B10 B5 H5C 131.0
B6 B5 H5C 116.1
B11 B5 H5C 128.6
B4 B5 H5C 119.5
B6 B11 B12 108.5(3)
B6 B11 B5 60.4(3)
B12 B11 B5 107.8(4)
B6 B11 B7 60.4(3)
B12 B11 B7 59.4(3)
B5 B11 B7 107.8(3)
B6 B11 B10 108.3(4)
B12 B11 B10 60.3(3)
B5 B11 B10 59.4(3)
B7 B11 B10 107.5(4)
B6 B11 H11C 122.9
B12 B11 H11C 119.1
B5 B11 H11C 124.1
B7 B11 H11C 121.0
B10 B11 H11C 121.3
B7 B12 B8 60.2(3)
B7 B12 B11 60.4(3)
B8 B12 B11 108.3(4)
B7 B12 B9 108.0(3)
B8 B12 B9 59.5(3)
B11 B12 B9 108.1(4)
B7 B12 B10 108.0(4)
B8 B12 B10 107.2(3)
B11 B12 B10 60.0(3)
B9 B12 B10 59.7(3)
B7 B12 H12C 119.1
B8 B12 H12C 116.5
B11 B12 H12C 125.4
B9 B12 H12C 120.6
B10 B12 H12C 126.8
B3 B9 B8 60.8(3)
B3 B9 B4 60.6(3)
B8 B9 B4 107.6(3)
B3 B9 B10 109.7(4)
B8 B9 B10 107.8(4)
B4 B9 B10 59.9(3)
B3 B9 B12 109.8(4)
B8 B9 B12 59.8(3)
B4 B9 B12 108.0(4)
B10 B9 B12 60.2(3)
B3 B9 H9C 122.2
B8 B9 H9C 121.0
B4 B9 H9C 124.4
B10 B9 H9C 120.6
B12 B9 H9C 118.5
C8 B3 B9 124.2(4)
C8 B3 C2 125.1(3)
B9 B3 C2 102.9(3)
C8 B3 C1 126.4(3)
B9 B3 C1 103.1(3)
C2 B3 C1 54.8(2)
C8 B3 B4 124.6(3)
B9 B3 B4 60.2(3)
C2 B3 B4 101.5(3)
C1 B3 B4 57.4(2)
C8 B3 B8 122.4(3)
B9 B3 B8 59.8(3)
C2 B3 B8 57.5(2)
C1 B3 B8 101.6(3)
B4 B3 B8 106.6(3)
C2 B8 B9 105.2(3)
C2 B8 B7 59.1(2)
B9 B8 B7 108.4(4)
C2 B8 B12 105.0(3)
B9 B8 B12 60.6(3)
B7 B8 B12 59.6(3)
C2 B8 B3 60.9(2)
B9 B8 B3 59.4(3)
B7 B8 B3 110.8(3)
B12 B8 B3 109.3(3)
C2 B8 H8C 117.1
B9 B8 H8C 126.8
B7 B8 H8C 120.2
B12 B8 H8C 129.0
B3 B8 H8C 115.6
C2 B7 B12 105.2(3)
C2 B7 B8 58.8(2)
B12 B7 B8 60.2(3)
C2 B7 B6 60.1(2)
B12 B7 B6 107.8(3)
B8 B7 B6 109.0(3)
C2 B7 B11 104.8(3)
B12 B7 B11 60.1(3)
B8 B7 B11 108.1(4)
B6 B7 B11 58.8(3)
C2 B7 H7C 120.5
B12 B7 H7C 126.9
B8 B7 H7C 122.4
B6 B7 H7C 117.5
B11 B7 H7C 124.0
B11 B6 C2 105.0(3)
B11 B6 C1 105.2(3)
C2 B6 C1 55.7(2)
B11 B6 B5 60.7(3)
C2 B6 B5 103.4(3)
C1 B6 B5 58.5(2)
B11 B6 B7 60.7(3)
C2 B6 B7 58.4(2)
C1 B6 B7 103.6(3)
B5 B6 B7 108.3(4)
B11 B6 H6C 134.9
C2 B6 H6C 114.4
C1 B6 H6C 114.6
B5 B6 H6C 125.4
B7 B6 H6C 124.6
B5 B10 B4 60.4(3)
B5 B10 B9 108.4(4)
B4 B10 B9 60.0(3)
B5 B10 B11 60.2(3)
B4 B10 B11 108.4(4)
B9 B10 B11 108.1(4)
B5 B10 B12 107.9(4)
B4 B10 B12 108.0(4)
B9 B10 B12 60.1(3)
B11 B10 B12 59.6(3)
B5 B10 H10C 122.0
B4 B10 H10C 123.2
B9 B10 H10C 122.0
B11 B10 H10C 120.2
B12 B10 H10C 120.5
C1 C2 B8 111.1(3)
C1 C2 B7 111.5(3)
B8 C2 B7 62.1(3)
C1 C2 B6 62.4(2)
B8 C2 B6 113.0(3)
B7 C2 B6 61.5(3)
C1 C2 B3 62.8(2)
B8 C2 B3 61.5(2)
B7 C2 B3 113.8(3)
B6 C2 B3 115.6(3)
C1 C2 S2 115.5(3)
B8 C2 S2 124.3(3)
B7 C2 S2 121.5(3)
B6 C2 S2 114.6(3)
B3 C2 S2 117.5(2)
C2 C1 B4 110.8(3)
C2 C1 B5 110.7(3)
B4 C1 B5 62.5(3)
C2 C1 B6 62.0(2)
B4 C1 B6 113.0(3)
B5 C1 B6 61.3(3)
C2 C1 B3 62.5(2)
B4 C1 B3 61.4(3)
B5 C1 B3 113.5(3)
B6 C1 B3 115.1(3)
C2 C1 S1 116.2(3)
B4 C1 S1 124.5(3)
B5 C1 S1 121.0(3)
B6 C1 S1 114.0(3)
B3 C1 S1 118.8(3)
C4 C3 C8 110.3(4)
C4 C3 H3 124.8
C8 C3 H3 124.8
C3 C4 C10 131.0(4)
C3 C4 C5 105.7(4)
C10 C4 C5 123.0(4)
C6 C5 C4 99.4(4)
C6 C5 C9 99.7(4)
C4 C5 C9 102.1(4)
C6 C5 H5 117.5
C4 C5 H5 117.5
C9 C5 H5 117.5
C7 C6 C5 110.6(5)
C7 C6 H6 124.7
C5 C6 H6 124.7
C6 C7 C8 105.9(4)
C6 C7 H7 127.0
C8 C7 H7 127.0
C3 C8 C7 102.8(3)
C3 C8 C9 98.5(4)
C7 C8 C9 95.7(3)
C3 C8 B3 119.0(3)
C7 C8 B3 122.5(3)
C9 C8 B3 113.5(4)
C8 C9 C5 91.7(4)
C8 C9 H9A 113.3
C5 C9 H9A 113.3
C8 C9 H9B 113.3
C5 C9 H9B 113.3
H9A C9 H9B 110.7
O1 C10 C4 120.6(5)
O1 C10 C11 121.1(5)
C4 C10 C11 118.3(4)
C10 C11 H11A 109.5
C10 C11 H11B 109.5
H11A C11 H11B 109.5
C10 C11 H11D 109.5
H11A C11 H11D 109.5
H11B C11 H11D 109.5
C16 C12 C13 108.4(5)
C16 C12 Co1 70.7(3)
C13 C12 Co1 70.3(3)
C16 C12 H12 125.8
C13 C12 H12 125.8
Co1 C12 H12 125.6
C14 C13 C12 108.6(6)
C14 C13 Co1 70.5(3)
C12 C13 Co1 69.1(3)
C14 C13 H13 125.8
C12 C13 H13 125.6
Co1 C13 H13 125.7
C13 C14 C15 108.1(6)
C13 C14 Co1 70.6(3)
C15 C14 Co1 68.9(3)
C13 C14 H14 125.7
C15 C14 H14 126.2
Co1 C14 H14 125.9
C14 C15 C16 109.1(6)
C14 C15 Co1 70.8(3)
C16 C15 Co1 70.8(3)
C14 C15 H15 125.3
C16 C15 H15 125.6
Co1 C15 H15 125.6
C12 C16 C15 105.8(5)
C12 C16 Co1 69.1(3)
C15 C16 Co1 68.5(3)
C12 C16 H16 126.9
C15 C16 H16 127.3
Co1 C16 H16 126.8
C2 S2 Co1 105.97(13)
C1 S1 Co1 105.60(13)

loop_
_geom_bond_atom_site_label_1
_geom_bond_atom_site_label_2
_geom_bond_distance
Co1 C15 2.014(5)
Co1 C12 2.023(5)
Co1 C14 2.039(5)
Co1 C13 2.039(5)
Co1 C16 2.045(5)
Co1 S2 2.1315(12)
Co1 S1 2.1318(12)
B4 C1 1.711(6)
B4 B10 1.775(7)
B4 B9 1.777(8)
B4 B5 1.780(8)
B4 B3 1.783(6)
B4 H4C 1.0627
B5 C1 1.721(6)
B5 B10 1.762(8)
B5 B6 1.771(7)
B5 B11 1.777(7)
B5 H5C 1.1144
B11 B6 1.745(7)
B11 B12 1.774(8)
B11 B7 1.779(7)
B11 B10 1.781(8)
B11 H11C 1.1275
B12 B7 1.761(8)
B12 B8 1.771(7)
B12 B9 1.786(7)
B12 B10 1.787(8)
B12 H12C 1.0296
B9 B3 1.759(7)
B9 B8 1.766(7)
B9 B10 1.778(8)
B9 H9C 1.0488
B3 C8 1.589(6)
B3 C2 1.774(5)
B3 C1 1.779(6)
B3 B8 1.784(6)
B8 C2 1.712(6)
B8 B7 1.770(7)
B8 H8C 1.0653
B7 C2 1.718(6)
B7 B6 1.773(7)
B7 H7C 1.0862
B6 C2 1.748(6)
B6 C1 1.754(6)
B6 H6C 1.0587
B10 H10C 1.0941
C2 C1 1.635(5)
C2 S2 1.780(4)
C1 S1 1.780(4)
C3 C4 1.294(6)
C3 C8 1.544(6)
C3 H3 0.9300
C4 C10 1.473(6)
C4 C5 1.569(6)
C5 C6 1.376(8)
C5 C9 1.602(7)
C5 H5 0.9800
C6 C7 1.355(6)
C6 H6 0.9300
C7 C8 1.546(6)
C7 H7 0.9300
C8 C9 1.563(6)
C9 H9A 0.9700
C9 H9B 0.9700
C10 O1 1.214(6)
C10 C11 1.487(7)
C11 H11A 0.9600
C11 H11B 0.9600
C11 H11D 0.9600
C12 C16 1.398(9)
C12 C13 1.410(8)
C12 H12 0.9797
C13 C14 1.357(9)
C13 H13 0.9798
C14 C15 1.395(10)
C14 H14 0.9798
C15 C16 1.411(9)
C15 H15 0.9796
C16 H16 0.9797

loop_
_geom_torsion_atom_site_label_1
_geom_torsion_atom_site_label_2
_geom_torsion_atom_site_label_3
_geom_torsion_atom_site_label_4
_geom_torsion
B10 B4 B5 C1 -134.6(3)
B9 B4 B5 C1 -97.4(3)
B3 B4 B5 C1 -34.4(3)
C1 B4 B5 B10 134.6(3)
B9 B4 B5 B10 37.2(3)
B3 B4 B5 B10 100.2(4)
C1 B4 B5 B6 34.3(3)
B10 B4 B5 B6 -100.3(4)
B9 B4 B5 B6 -63.1(4)
B3 B4 B5 B6 -0.1(5)
C1 B4 B5 B11 96.9(4)
B10 B4 B5 B11 -37.7(3)
B9 B4 B5 B11 -0.6(4)
B3 B4 B5 B11 62.5(4)
C1 B5 B11 B6 -40.2(3)
B10 B5 B11 B6 -139.1(4)
B4 B5 B11 B6 -101.5(4)
C1 B5 B11 B12 61.4(5)
B10 B5 B11 B12 -37.5(4)
B6 B5 B11 B12 101.6(4)
B4 B5 B11 B12 0.2(5)
C1 B5 B11 B7 -1.3(5)
B10 B5 B11 B7 -100.2(4)
B6 B5 B11 B7 38.9(4)
B4 B5 B11 B7 -62.6(5)
C1 B5 B11 B10 98.9(4)
B6 B5 B11 B10 139.1(4)
B4 B5 B11 B10 37.6(3)
B6 B11 B12 B7 -36.6(3)
B5 B11 B12 B7 -100.5(4)
B10 B11 B12 B7 -137.5(4)
B6 B11 B12 B8 1.2(5)
B5 B11 B12 B8 -62.7(4)
B7 B11 B12 B8 37.8(3)
B10 B11 B12 B8 -99.8(4)
B6 B11 B12 B9 64.2(5)
B5 B11 B12 B9 0.3(5)
B7 B11 B12 B9 100.8(4)
B10 B11 B12 B9 -36.7(3)
B6 B11 B12 B10 100.9(4)
B5 B11 B12 B10 37.0(3)
B7 B11 B12 B10 137.5(4)
C1 B4 B9 B3 42.0(3)
B10 B4 B9 B3 140.7(4)
B5 B4 B9 B3 103.8(3)
C1 B4 B9 B8 2.1(5)
B10 B4 B9 B8 100.8(4)
B5 B4 B9 B8 63.9(4)
B3 B4 B9 B8 -39.9(3)
C1 B4 B9 B10 -98.7(4)
B5 B4 B9 B10 -36.9(3)
B3 B4 B9 B10 -140.7(4)
C1 B4 B9 B12 -61.1(4)
B10 B4 B9 B12 37.6(3)
B5 B4 B9 B12 0.7(4)
B3 B4 B9 B12 -103.1(4)
B7 B12 B9 B3 -1.1(5)
B8 B12 B9 B3 36.0(3)
B11 B12 B9 B3 -65.0(5)
B10 B12 B9 B3 -101.9(4)
B7 B12 B9 B8 -37.1(3)
B11 B12 B9 B8 -101.0(4)
B10 B12 B9 B8 -137.9(4)
B7 B12 B9 B4 63.3(4)
B8 B12 B9 B4 100.4(4)
B11 B12 B9 B4 -0.6(5)
B10 B12 B9 B4 -37.5(3)
B7 B12 B9 B10 100.8(4)
B8 B12 B9 B10 137.9(4)
B11 B12 B9 B10 36.9(3)
B8 B9 B3 C8 -110.8(4)
B4 B9 B3 C8 113.7(4)
B10 B9 B3 C8 149.3(4)
B12 B9 B3 C8 -146.3(4)
B8 B9 B3 C2 39.6(3)
B4 B9 B3 C2 -96.0(3)
B10 B9 B3 C2 -60.4(4)
B12 B9 B3 C2 4.0(4)
B8 B9 B3 C1 95.9(3)
B4 B9 B3 C1 -39.6(3)
B10 B9 B3 C1 -4.0(4)
B12 B9 B3 C1 60.3(4)
B8 B9 B3 B4 135.5(4)
B10 B9 B3 B4 35.6(3)
B12 B9 B3 B4 100.0(4)
B4 B9 B3 B8 -135.5(4)
B10 B9 B3 B8 -99.9(4)
B12 B9 B3 B8 -35.6(3)
C1 B4 B3 C8 114.5(4)
B10 B4 B3 C8 -148.4(4)
B9 B4 B3 C8 -113.0(4)
B5 B4 B3 C8 148.1(4)
C1 B4 B3 B9 -132.5(3)
B10 B4 B3 B9 -35.4(4)
B5 B4 B3 B9 -98.9(4)
C1 B4 B3 C2 -34.1(3)
B10 B4 B3 C2 63.0(4)
B9 B4 B3 C2 98.4(3)
B5 B4 B3 C2 -0.5(4)
B10 B4 B3 C1 97.1(4)
B9 B4 B3 C1 132.5(3)
B5 B4 B3 C1 33.6(3)
C1 B4 B3 B8 -93.3(3)
B10 B4 B3 B8 3.7(5)
B9 B4 B3 B8 39.2(3)
B5 B4 B3 B8 -59.8(4)
B3 B9 B8 C2 -41.8(3)
B4 B9 B8 C2 -2.0(4)
B10 B9 B8 C2 61.2(4)
B12 B9 B8 C2 98.9(3)
B3 B9 B8 B7 -103.7(4)
B4 B9 B8 B7 -63.9(4)
B10 B9 B8 B7 -0.7(5)
B12 B9 B8 B7 37.0(3)
B3 B9 B8 B12 -140.7(4)
B4 B9 B8 B12 -100.9(4)
B10 B9 B8 B12 -37.7(4)
B4 B9 B8 B3 39.8(3)
B10 B9 B8 B3 103.0(4)
B12 B9 B8 B3 140.7(4)
B7 B12 B8 C2 39.4(3)
B11 B12 B8 C2 1.4(4)
B9 B12 B8 C2 -99.2(3)
B10 B12 B8 C2 -61.9(4)
B7 B12 B8 B9 138.6(4)
B11 B12 B8 B9 100.7(4)
B10 B12 B8 B9 37.3(4)
B11 B12 B8 B7 -37.9(3)
B9 B12 B8 B7 -138.6(4)
B10 B12 B8 B7 -101.3(4)
B7 B12 B8 B3 103.3(4)
B11 B12 B8 B3 65.4(4)
B9 B12 B8 B3 -35.3(3)
B10 B12 B8 B3 2.0(5)
C8 B3 B8 C2 -113.8(4)
B9 B3 B8 C2 132.6(3)
C1 B3 B8 C2 34.1(2)
B4 B3 B8 C2 93.2(3)
C8 B3 B8 B9 113.6(4)
C2 B3 B8 B9 -132.6(3)
C1 B3 B8 B9 -98.5(3)
B4 B3 B8 B9 -39.4(3)
C8 B3 B8 B7 -146.7(4)
B9 B3 B8 B7 99.7(4)
C2 B3 B8 B7 -32.9(3)
C1 B3 B8 B7 1.2(4)
B4 B3 B8 B7 60.3(4)
C8 B3 B8 B12 149.4(4)
B9 B3 B8 B12 35.8(4)
C2 B3 B8 B12 -96.8(4)
C1 B3 B8 B12 -62.7(4)
B4 B3 B8 B12 -3.6(4)
B8 B12 B7 C2 -39.2(3)
B11 B12 B7 C2 98.6(3)
B9 B12 B7 C2 -2.4(5)
B10 B12 B7 C2 60.7(4)
B11 B12 B7 B8 137.9(3)
B9 B12 B7 B8 36.8(3)
B10 B12 B7 B8 99.9(4)
B8 B12 B7 B6 -102.1(3)
B11 B12 B7 B6 35.8(3)
B9 B12 B7 B6 -65.3(4)
B10 B12 B7 B6 -2.2(5)
B8 B12 B7 B11 -137.9(3)
B9 B12 B7 B11 -101.1(4)
B10 B12 B7 B11 -37.9(3)
B9 B8 B7 C2 97.0(3)
B12 B8 B7 C2 134.4(3)
B3 B8 B7 C2 33.6(3)
C2 B8 B7 B12 -134.4(3)
B9 B8 B7 B12 -37.4(3)
B3 B8 B7 B12 -100.8(4)
C2 B8 B7 B6 -34.3(3)
B9 B8 B7 B6 62.7(4)
B12 B8 B7 B6 100.1(4)
B3 B8 B7 B6 -0.7(5)
C2 B8 B7 B11 -96.7(3)
B9 B8 B7 B11 0.3(4)
B12 B8 B7 B11 37.7(3)
B3 B8 B7 B11 -63.1(4)
B6 B11 B7 C2 40.2(3)
B12 B11 B7 C2 -99.2(4)
B5 B11 B7 C2 1.4(5)
B10 B11 B7 C2 -61.3(4)
B6 B11 B7 B12 139.4(4)
B5 B11 B7 B12 100.6(4)
B10 B11 B7 B12 38.0(3)
B6 B11 B7 B8 101.7(4)
B12 B11 B7 B8 -37.8(3)
B5 B11 B7 B8 62.8(5)
B10 B11 B7 B8 0.2(5)
B12 B11 B7 B6 -139.4(4)
B5 B11 B7 B6 -38.9(4)
B10 B11 B7 B6 -101.5(4)
B12 B11 B6 C2 -3.2(5)
B5 B11 B6 C2 97.2(3)
B7 B11 B6 C2 -39.4(3)
B10 B11 B6 C2 60.7(4)
B12 B11 B6 C1 -61.1(4)
B5 B11 B6 C1 39.3(3)
B7 B11 B6 C1 -97.3(3)
B10 B11 B6 C1 2.9(5)
B12 B11 B6 B5 -100.4(4)
B7 B11 B6 B5 -136.6(4)
B10 B11 B6 B5 -36.4(4)
B12 B11 B6 B7 36.2(3)
B5 B11 B6 B7 136.6(4)
B10 B11 B6 B7 100.2(4)
C1 B5 B6 B11 134.2(4)
B10 B5 B6 B11 36.8(4)
B4 B5 B6 B11 100.5(4)
C1 B5 B6 C2 34.2(3)
B10 B5 B6 C2 -63.1(4)
B11 B5 B6 C2 -99.9(4)
B4 B5 B6 C2 0.6(4)
B10 B5 B6 C1 -97.4(4)
B11 B5 B6 C1 -134.2(4)
B4 B5 B6 C1 -33.6(3)
C1 B5 B6 B7 95.0(3)
B10 B5 B6 B7 -2.4(5)
B11 B5 B6 B7 -39.2(3)
B4 B5 B6 B7 61.4(4)
C2 B7 B6 B11 -133.9(4)
B12 B7 B6 B11 -36.3(3)
B8 B7 B6 B11 -100.1(4)
B12 B7 B6 C2 97.6(3)
B8 B7 B6 C2 33.8(3)
B11 B7 B6 C2 133.9(4)
C2 B7 B6 C1 -33.9(3)
B12 B7 B6 C1 63.7(4)
B8 B7 B6 C1 -0.1(4)
B11 B7 B6 C1 100.0(4)
C2 B7 B6 B5 -94.8(3)
B12 B7 B6 B5 2.8(4)
B8 B7 B6 B5 -61.0(4)
B11 B7 B6 B5 39.1(3)
C1 B5 B10 B4 38.9(3)
B6 B5 B10 B4 102.0(4)
B11 B5 B10 B4 138.1(3)
C1 B5 B10 B9 1.6(5)
B6 B5 B10 B9 64.7(5)
B11 B5 B10 B9 100.8(4)
B4 B5 B10 B9 -37.3(3)
C1 B5 B10 B11 -99.2(4)
B6 B5 B10 B11 -36.1(3)
B4 B5 B10 B11 -138.1(3)
C1 B5 B10 B12 -62.0(4)
B6 B5 B10 B12 1.0(5)
B11 B5 B10 B12 37.2(3)
B4 B5 B10 B12 -100.9(4)
C1 B4 B10 B5 -39.2(3)
B9 B4 B10 B5 -138.4(4)
B3 B4 B10 B5 -103.3(4)
C1 B4 B10 B9 99.2(3)
B5 B4 B10 B9 138.4(4)
B3 B4 B10 B9 35.1(3)
C1 B4 B10 B11 -1.5(5)
B9 B4 B10 B11 -100.7(4)
B5 B4 B10 B11 37.7(3)
B3 B4 B10 B11 -65.7(5)
C1 B4 B10 B12 61.6(5)
B9 B4 B10 B12 -37.6(4)
B5 B4 B10 B12 100.8(4)
B3 B4 B10 B12 -2.5(5)
B3 B9 B10 B5 1.6(5)
B8 B9 B10 B5 -63.0(5)
B4 B9 B10 B5 37.5(3)
B12 B9 B10 B5 -100.5(4)
B3 B9 B10 B4 -35.9(3)
B8 B9 B10 B4 -100.5(4)
B12 B9 B10 B4 -138.0(4)
B3 B9 B10 B11 65.4(5)
B8 B9 B10 B11 0.8(5)
B4 B9 B10 B11 101.3(4)
B12 B9 B10 B11 -36.7(4)
B3 B9 B10 B12 102.1(4)
B8 B9 B10 B12 37.5(3)
B4 B9 B10 B12 138.0(4)
B6 B11 B10 B5 36.8(3)
B12 B11 B10 B5 138.2(4)
B7 B11 B10 B5 100.7(4)
B6 B11 B10 B4 -0.9(5)
B12 B11 B10 B4 100.5(4)
B5 B11 B10 B4 -37.7(3)
B7 B11 B10 B4 62.9(5)
B6 B11 B10 B9 -64.5(5)
B12 B11 B10 B9 36.9(3)
B5 B11 B10 B9 -101.3(4)
B7 B11 B10 B9 -0.6(5)
B6 B11 B10 B12 -101.4(4)
B5 B11 B10 B12 -138.2(4)
B7 B11 B10 B12 -37.5(3)
B7 B12 B10 B5 0.7(5)
B8 B12 B10 B5 64.2(5)
B11 B12 B10 B5 -37.4(4)
B9 B12 B10 B5 101.4(4)
B7 B12 B10 B4 -63.1(5)
B8 B12 B10 B4 0.3(5)
B11 B12 B10 B4 -101.3(4)
B9 B12 B10 B4 37.6(4)
B7 B12 B10 B9 -100.7(4)
B8 B12 B10 B9 -37.3(3)
B11 B12 B10 B9 -138.8(4)
B7 B12 B10 B11 38.1(3)
B8 B12 B10 B11 101.6(4)
B9 B12 B10 B11 138.8(4)
B9 B8 C2 C1 1.2(4)
B7 B8 C2 C1 103.9(3)
B12 B8 C2 C1 64.2(4)
B3 B8 C2 C1 -39.8(3)
B9 B8 C2 B7 -102.7(4)
B12 B8 C2 B7 -39.6(3)
B3 B8 C2 B7 -143.7(3)
B9 B8 C2 B6 -66.7(4)
B7 B8 C2 B6 36.0(3)
B12 B8 C2 B6 -3.7(4)
B3 B8 C2 B6 -107.7(3)
B9 B8 C2 B3 41.0(3)
B7 B8 C2 B3 143.7(3)
B12 B8 C2 B3 104.1(3)
B9 B8 C2 S2 146.5(3)
B7 B8 C2 S2 -110.8(3)
B12 B8 C2 S2 -150.4(3)
B3 B8 C2 S2 105.5(3)
B12 B7 C2 C1 -63.4(4)
B8 B7 C2 C1 -103.3(3)
B6 B7 C2 C1 38.7(3)
B11 B7 C2 C1 -0.9(4)
B12 B7 C2 B8 39.9(3)
B6 B7 C2 B8 142.0(3)
B11 B7 C2 B8 102.4(4)
B12 B7 C2 B6 -102.1(4)
B8 B7 C2 B6 -142.0(3)
B11 B7 C2 B6 -39.6(3)
B12 B7 C2 B3 5.3(4)
B8 B7 C2 B3 -34.7(3)
B6 B7 C2 B3 107.4(3)
B11 B7 C2 B3 67.8(4)
B12 B7 C2 S2 155.0(3)
B8 B7 C2 S2 115.0(3)
B6 B7 C2 S2 -102.9(3)
B11 B7 C2 S2 -142.5(3)
B11 B6 C2 C1 -98.3(3)
B5 B6 C2 C1 -35.5(3)
B7 B6 C2 C1 -138.9(3)
B11 B6 C2 B8 4.4(4)
C1 B6 C2 B8 102.7(3)
B5 B6 C2 B8 67.2(4)
B7 B6 C2 B8 -36.2(3)
B11 B6 C2 B7 40.6(3)
C1 B6 C2 B7 138.9(3)
B5 B6 C2 B7 103.4(4)
B11 B6 C2 B3 -63.9(4)
C1 B6 C2 B3 34.5(3)
B5 B6 C2 B3 -1.0(4)
B7 B6 C2 B3 -104.4(4)
B11 B6 C2 S2 154.5(3)
C1 B6 C2 S2 -107.1(3)
B5 B6 C2 S2 -142.7(3)
B7 B6 C2 S2 113.9(3)
C8 B3 C2 C1 -113.0(4)
B9 B3 C2 C1 97.0(3)
B4 B3 C2 C1 35.3(3)
B8 B3 C2 C1 137.8(3)
C8 B3 C2 B8 109.2(4)
B9 B3 C2 B8 -40.7(3)
C1 B3 C2 B8 -137.8(3)
B4 B3 C2 B8 -102.5(3)
C8 B3 C2 B7 144.1(4)
B9 B3 C2 B7 -5.8(4)
C1 B3 C2 B7 -102.9(3)
B4 B3 C2 B7 -67.6(4)
B8 B3 C2 B7 34.9(3)
C8 B3 C2 B6 -147.4(4)
B9 B3 C2 B6 62.7(4)
C1 B3 C2 B6 -34.3(3)
B4 B3 C2 B6 1.0(4)
B8 B3 C2 B6 103.4(4)
C8 B3 C2 S2 -6.9(5)
B9 B3 C2 S2 -156.8(3)
C1 B3 C2 S2 106.1(3)
B4 B3 C2 S2 141.4(3)
B8 B3 C2 S2 -116.1(3)
B8 C2 C1 B4 0.2(4)
B7 C2 C1 B4 67.4(4)
B6 C2 C1 B4 105.8(3)
B3 C2 C1 B4 -39.2(3)
S2 C2 C1 B4 -148.5(3)
B8 C2 C1 B5 -67.2(4)
B7 C2 C1 B5 0.1(4)
B6 C2 C1 B5 38.4(3)
B3 C2 C1 B5 -106.5(4)
S2 C2 C1 B5 144.2(3)
B8 C2 C1 B6 -105.7(3)
B7 C2 C1 B6 -38.4(3)
B3 C2 C1 B6 -145.0(3)
S2 C2 C1 B6 105.7(3)
B8 C2 C1 B3 39.3(3)
B7 C2 C1 B3 106.6(3)
B6 C2 C1 B3 145.0(3)
S2 C2 C1 B3 -109.3(3)
B8 C2 C1 S1 149.8(3)
B7 C2 C1 S1 -143.0(3)
B6 C2 C1 S1 -104.6(3)
B3 C2 C1 S1 110.4(3)
S2 C2 C1 S1 1.1(4)
B10 B4 C1 C2 -63.9(4)
B9 B4 C1 C2 -1.4(4)
B5 B4 C1 C2 -103.2(3)
B3 B4 C1 C2 39.6(3)
B10 B4 C1 B5 39.4(3)
B9 B4 C1 B5 101.8(4)
B3 B4 C1 B5 142.8(3)
B10 B4 C1 B6 3.5(4)
B9 B4 C1 B6 66.0(4)
B5 B4 C1 B6 -35.8(3)
B3 B4 C1 B6 107.0(3)
B10 B4 C1 B3 -103.5(4)
B9 B4 C1 B3 -41.0(3)
B5 B4 C1 B3 -142.8(3)
B10 B4 C1 S1 149.6(3)
B9 B4 C1 S1 -148.0(3)
B5 B4 C1 S1 110.2(4)
B3 B4 C1 S1 -106.9(3)
B10 B5 C1 C2 63.6(4)
B6 B5 C1 C2 -38.7(3)
B11 B5 C1 C2 0.8(5)
B4 B5 C1 C2 103.4(3)
B10 B5 C1 B4 -39.7(3)
B6 B5 C1 B4 -142.1(4)
B11 B5 C1 B4 -102.6(4)
B10 B5 C1 B6 102.3(4)
B11 B5 C1 B6 39.5(4)
B4 B5 C1 B6 142.1(4)
B10 B5 C1 B3 -4.4(4)
B6 B5 C1 B3 -106.8(3)
B11 B5 C1 B3 -67.2(4)
B4 B5 C1 B3 35.3(3)
B10 B5 C1 S1 -155.4(3)
B6 B5 C1 S1 102.2(3)
B11 B5 C1 S1 141.8(3)
B4 B5 C1 S1 -115.7(3)
B11 B6 C1 C2 98.0(3)
B5 B6 C1 C2 138.5(3)
B7 B6 C1 C2 35.1(3)
B11 B6 C1 B4 -4.1(4)
C2 B6 C1 B4 -102.2(3)
B5 B6 C1 B4 36.3(3)
B7 B6 C1 B4 -67.0(4)
B11 B6 C1 B5 -40.4(3)
C2 B6 C1 B5 -138.5(3)
B7 B6 C1 B5 -103.3(4)
B11 B6 C1 B3 63.8(4)
C2 B6 C1 B3 -34.2(3)
B5 B6 C1 B3 104.3(4)
B7 B6 C1 B3 0.9(4)
B11 B6 C1 S1 -153.9(3)
C2 B6 C1 S1 108.1(3)
B5 B6 C1 S1 -113.5(3)
B7 B6 C1 S1 143.2(3)
C8 B3 C1 C2 110.8(4)
B9 B3 C1 C2 -96.7(3)
B4 B3 C1 C2 -137.8(3)
B8 B3 C1 C2 -35.4(3)
C8 B3 C1 B4 -111.5(4)
B9 B3 C1 B4 41.1(3)
C2 B3 C1 B4 137.8(3)
B8 B3 C1 B4 102.4(3)
C8 B3 C1 B5 -147.2(4)
B9 B3 C1 B5 5.3(4)
C2 B3 C1 B5 102.0(3)
B4 B3 C1 B5 -35.7(3)
B8 B3 C1 B5 66.6(4)
C8 B3 C1 B6 144.8(4)
B9 B3 C1 B6 -62.7(4)
C2 B3 C1 B6 34.0(3)
B4 B3 C1 B6 -103.7(4)
B8 B3 C1 B6 -1.3(4)
C8 B3 C1 S1 4.5(5)
B9 B3 C1 S1 157.0(3)
C2 B3 C1 S1 -106.3(3)
B4 B3 C1 S1 115.9(3)
B8 B3 C1 S1 -141.7(3)
C8 C3 C4 C10 -175.0(5)
C8 C3 C4 C5 11.0(5)
C3 C4 C5 C6 -77.5(5)
C10 C4 C5 C6 107.9(5)
C3 C4 C5 C9 24.6(5)
C10 C4 C5 C9 -150.0(4)
C4 C5 C6 C7 69.4(5)
C9 C5 C6 C7 -34.7(5)
C5 C6 C7 C8 -1.5(6)
C4 C3 C8 C7 54.4(5)
C4 C3 C8 C9 -43.4(5)
C4 C3 C8 B3 -166.4(4)
C6 C7 C8 C3 -62.4(5)
C6 C7 C8 C9 37.7(5)
C6 C7 C8 B3 160.3(4)
B9 B3 C8 C3 107.8(5)
C2 B3 C8 C3 -36.1(6)
C1 B3 C8 C3 -105.1(4)
B4 B3 C8 C3 -177.4(4)
B8 B3 C8 C3 34.6(6)
B9 B3 C8 C7 -121.3(4)
C2 B3 C8 C7 94.8(5)
C1 B3 C8 C7 25.8(6)
B4 B3 C8 C7 -46.5(6)
B8 B3 C8 C7 165.5(4)
B9 B3 C8 C9 -7.4(6)
C2 B3 C8 C9 -151.2(4)
C1 B3 C8 C9 139.7(4)
B4 B3 C8 C9 67.5(5)
B8 B3 C8 C9 -80.6(5)
C3 C8 C9 C5 51.5(4)
C7 C8 C9 C5 -52.5(4)
B3 C8 C9 C5 178.3(3)
C6 C5 C9 C8 54.8(4)
C4 C5 C9 C8 -47.1(4)
C3 C4 C10 O1 167.3(6)
C5 C4 C10 O1 -19.6(7)
C3 C4 C10 C11 -12.8(8)
C5 C4 C10 C11 160.3(5)
C15 Co1 C12 C16 -38.7(4)
C14 Co1 C12 C16 -82.5(4)
C13 Co1 C12 C16 -118.7(5)
S2 Co1 C12 C16 -167.2(3)
S1 Co1 C12 C16 66.4(4)
C15 Co1 C12 C13 80.0(4)
C14 Co1 C12 C13 36.2(4)
C16 Co1 C12 C13 118.7(5)
S2 Co1 C12 C13 -48.5(4)
S1 Co1 C12 C13 -174.8(3)
C16 C12 C13 C14 1.1(6)
Co1 C12 C13 C14 -59.7(4)
C16 C12 C13 Co1 60.7(4)
C15 Co1 C13 C14 37.9(4)
C12 Co1 C13 C14 119.8(6)
C16 Co1 C13 C14 82.2(4)
S2 Co1 C13 C14 -95.3(4)
S1 Co1 C13 C14 131.4(5)
C15 Co1 C13 C12 -81.9(4)
C14 Co1 C13 C12 -119.8(6)
C16 Co1 C13 C12 -37.7(4)
S2 Co1 C13 C12 144.9(4)
S1 Co1 C13 C12 11.6(7)
C12 C13 C14 C15 -0.2(6)
Co1 C13 C14 C15 -59.0(4)
C12 C13 C14 Co1 58.7(4)
C15 Co1 C14 C13 -119.2(6)
C12 Co1 C14 C13 -37.8(4)
C16 Co1 C14 C13 -81.4(4)
S2 Co1 C14 C13 92.1(4)
S1 Co1 C14 C13 -140.7(4)
C12 Co1 C14 C15 81.4(4)
C13 Co1 C14 C15 119.2(6)
C16 Co1 C14 C15 37.8(4)
S2 Co1 C14 C15 -148.7(4)
S1 Co1 C14 C15 -21.5(6)
C13 C14 C15 C16 -0.7(6)
Co1 C14 C15 C16 -60.7(4)
C13 C14 C15 Co1 60.0(4)
C12 Co1 C15 C14 -80.9(4)
C13 Co1 C15 C14 -36.6(4)
C16 Co1 C15 C14 -119.2(5)
S2 Co1 C15 C14 44.5(5)
S1 Co1 C15 C14 169.1(3)
C12 Co1 C15 C16 38.3(4)
C14 Co1 C15 C16 119.2(5)
C13 Co1 C15 C16 82.6(4)
S2 Co1 C15 C16 163.7(3)
S1 Co1 C15 C16 -71.6(4)
C13 C12 C16 C15 -1.5(6)
Co1 C12 C16 C15 59.0(4)
C13 C12 C16 Co1 -60.5(4)
C14 C15 C16 C12 1.4(6)
Co1 C15 C16 C12 -59.3(4)
C14 C15 C16 Co1 60.7(4)
C15 Co1 C16 C12 117.6(5)
C14 Co1 C16 C12 80.2(4)
C13 Co1 C16 C12 38.1(3)
S2 Co1 C16 C12 49.5(11)
S1 Co1 C16 C12 -124.1(3)
C12 Co1 C16 C15 -117.6(5)
C14 Co1 C16 C15 -37.4(4)
C13 Co1 C16 C15 -79.5(4)
S2 Co1 C16 C15 -68.1(11)
S1 Co1 C16 C15 118.3(4)
C1 C2 S2 Co1 0.2(3)
B8 C2 S2 Co1 -143.9(3)
B7 C2 S2 Co1 140.4(3)
B6 C2 S2 Co1 69.9(3)
B3 C2 S2 Co1 -71.0(3)
C15 Co1 S2 C2 129.1(3)
C12 Co1 S2 C2 -134.3(2)
C14 Co1 S2 C2 156.6(2)
C13 Co1 S2 C2 -163.9(2)
C16 Co1 S2 C2 -174.7(10)
S1 Co1 S2 C2 -1.06(13)
C2 C1 S1 Co1 -1.8(3)
B4 C1 S1 Co1 143.1(3)
B5 C1 S1 Co1 -140.8(3)
B6 C1 S1 Co1 -71.1(3)
B3 C1 S1 Co1 69.7(3)
C15 Co1 S1 C1 -141.4(3)
C12 Co1 S1 C1 143.7(2)
C14 Co1 S1 C1 -126.5(4)
C13 Co1 S1 C1 135.3(5)
C16 Co1 S1 C1 -179.8(2)
S2 Co1 S1 C1 1.60(14)
